data_4337260
loop_
_publ_author_name
'Reger, Daniel L.'
'Pascui, Andrea E.'
'Foley, Elizabeth A.'
'Smith, Mark D.'
'Jezierska, Julia'
'Ozarowski, Andrew'

_publ_section_title
;
 Dinuclear Metallacycles with Single M-O(H)-M Bridges [M = Fe(II), Co(II),
 Ni(II), Cu(II)]: Effects of Large Bridging Angles on Structure and
 Antiferromagnetic Superexchange Interactions.
;
_journal_issue 4
_journal_name_full 'Inorganic chemistry'
_journal_page_first 1975
_journal_page_last 1988
_journal_paper_doi 10.1021/ic4017905
_journal_volume 53
_journal_year 2014
_chemical_formula_moiety 'C56 H69 Cu2 N16 O, 3(Cl O4), 2(H2 O)'
_chemical_formula_sum 'C56 H73 Cl3 Cu2 N16 O15'
_chemical_formula_weight 1443.73
_chemical_name_systematic
; 
 ? 
;
_space_group_IT_number 14
_symmetry_cell_setting monoclinic
_symmetry_space_group_name_Hall '-P 2yn'
_symmetry_space_group_name_H-M 'P 1 21/n 1'
_atom_sites_solution_hydrogens geom
_atom_sites_solution_primary direct
_atom_sites_solution_secondary difmap
_audit_creation_method SHELXL-97
_cell_angle_alpha 90.00
_cell_angle_beta 95.0170(10)
_cell_angle_gamma 90.00
_cell_formula_units_Z 2
_cell_length_a 14.7236(7)
_cell_length_b 13.6600(7)
_cell_length_c 15.8038(8)
_cell_measurement_reflns_used 7952
_cell_measurement_temperature 150(2)
_cell_measurement_theta_max 26.380
_cell_measurement_theta_min 2.348
_cell_volume 3166.4(3)
_computing_cell_refinement 'SAINT-Plus Version 6.45 (Bruker, 2001)'
_computing_data_collection 'SMART Version 5.625 (Bruker, 2001)'
_computing_data_reduction 'SAINT-Plus Version 6.45 (Bruker, 2001)'
_computing_molecular_graphics various
_computing_publication_material 'SHELXTL Version 6.14 (Bruker, 2000)'
_computing_structure_refinement 'SHELXL-97 (Sheldrick, 1997)'
_computing_structure_solution 'SHELXS-97 (Sheldrick, 1990)'
_diffrn_ambient_temperature 150(2)
_diffrn_measured_fraction_theta_full 0.999
_diffrn_measured_fraction_theta_max 0.999
_diffrn_measurement_device_type 'Bruker SMART APEX CCD diffractometer'
_diffrn_measurement_method 'omega scans'
_diffrn_radiation_monochromator graphite
_diffrn_radiation_source 'fine-focus sealed tube'
_diffrn_radiation_type MoK\a
_diffrn_radiation_wavelength 0.71073
_diffrn_reflns_av_R_equivalents 0.0352
_diffrn_reflns_av_sigmaI/netI 0.0229
_diffrn_reflns_limit_h_max 18
_diffrn_reflns_limit_h_min -18
_diffrn_reflns_limit_k_max 17
_diffrn_reflns_limit_k_min -17
_diffrn_reflns_limit_l_max 19
_diffrn_reflns_limit_l_min -19
_diffrn_reflns_number 38592
_diffrn_reflns_theta_full 26.41
_diffrn_reflns_theta_max 26.41
_diffrn_reflns_theta_min 1.81
_exptl_absorpt_coefficient_mu 0.877
_exptl_absorpt_correction_T_max 1.0000
_exptl_absorpt_correction_T_min 0.8614
_exptl_absorpt_correction_type multi-scan
_exptl_absorpt_process_details 'SADABS Version 2.05 (Bruker, 2001)'
_exptl_crystal_colour green
_exptl_crystal_density_diffrn 1.514
_exptl_crystal_density_method 'not measured'
_exptl_crystal_description block
_exptl_crystal_F_000 1500
_exptl_crystal_size_max 0.48
_exptl_crystal_size_mid 0.45
_exptl_crystal_size_min 0.40
_refine_diff_density_max 0.908
_refine_diff_density_min -0.487
_refine_diff_density_rms 0.072
_refine_ls_extinction_method none
_refine_ls_goodness_of_fit_ref 1.030
_refine_ls_hydrogen_treatment mixed
_refine_ls_matrix_type full
_refine_ls_number_parameters 450
_refine_ls_number_reflns 6494
_refine_ls_number_restraints 2
_refine_ls_restrained_S_all 1.030
_refine_ls_R_factor_all 0.0444
_refine_ls_R_factor_gt 0.0385
_refine_ls_shift/su_max 0.002
_refine_ls_shift/su_mean 0.000
_refine_ls_structure_factor_coef Fsqd
_refine_ls_weighting_details 'calc w=1/[\s^2^(Fo^2^)+(0.0562P)^2^+3.3180P] where P=(Fo^2^+2Fc^2^)/3'
_refine_ls_weighting_scheme calc
_refine_ls_wR_factor_gt 0.1010
_refine_ls_wR_factor_ref 0.1057
_reflns_number_gt 5723
_reflns_number_total 6494
_reflns_threshold_expression >2sigma(I)
_cod_data_source_file ic4017905_si_001.cif
_cod_data_source_block pa1105bs
_cod_depositor_comments
;
The following automatic conversions were performed:

'_symmetry_cell_setting' value 'Monoclinic' changed to 'monoclinic'
according to
/usr/data/users/saulius/automatic-downloads/current/ACS/lib/dictionaries/cif_core.dic
dictionary named 'cif_core.dic' version 2.4.2 from 2011-04-26.

Automatic conversion script
Id: cif_fix_values 2281 2013-09-26 08:29:07Z andrius 
;
_cod_original_sg_symbol_H-M 'P 21/n'
_cod_database_code 4337260

loop_
_symmetry_equiv_pos_as_xyz
'x, y, z'
'-x+1/2, y+1/2, -z+1/2'
'-x, -y, -z'
'x-1/2, -y-1/2, z-1/2'

loop_
_atom_site_label
_atom_site_type_symbol
_atom_site_fract_x
_atom_site_fract_y
_atom_site_fract_z
_atom_site_U_iso_or_equiv
_atom_site_adp_type
_atom_site_occupancy
_atom_site_symmetry_multiplicity
_atom_site_calc_flag
_atom_site_refinement_flags
Cu1 Cu 0.629215(17) 0.551639(19) 0.514004(15) 0.02044(9) Uani 1 1 d D
O1 O 0.5000 0.5000 0.5000 0.0238(5) Uani 1 2 d SD
H1A H 0.5134(16) 0.465(5) 0.459(4) 0.08(3) Uiso 0.50 1 d PD
C1 C 0.72943(14) 0.35932(15) 0.43874(13) 0.0206(4) Uani 1 1 d .
H1 H 0.7651 0.3097 0.4090 0.025 Uiso 1 1 calc R
C2 C 0.40761(14) 0.23736(15) 0.40312(13) 0.0202(4) Uani 1 1 d .
H2 H 0.4091 0.1747 0.3705 0.024 Uiso 1 1 calc R
C3 C 0.65230(14) 0.30438(15) 0.47593(13) 0.0192(4) Uani 1 1 d .
C4 C 0.66770(15) 0.24843(16) 0.54923(14) 0.0233(4) Uani 1 1 d .
H4 H 0.7258 0.2494 0.5805 0.028 Uiso 1 1 calc R
C5 C 0.59828(16) 0.19126(16) 0.57670(14) 0.0256(5) Uani 1 1 d .
H5 H 0.6089 0.1535 0.6271 0.031 Uiso 1 1 calc R
C6 C 0.51305(15) 0.18876(16) 0.53095(14) 0.0236(4) Uani 1 1 d .
H6 H 0.4657 0.1491 0.5496 0.028 Uiso 1 1 calc R
C7 C 0.49782(14) 0.24484(15) 0.45768(13) 0.0194(4) Uani 1 1 d .
C8 C 0.56769(14) 0.30081(15) 0.42960(13) 0.0198(4) Uani 1 1 d .
H8 H 0.5577 0.3370 0.3783 0.024 Uiso 1 1 calc R
C11 C 0.88532(14) 0.39725(16) 0.50948(14) 0.0223(4) Uani 1 1 d .
C12 C 0.91579(15) 0.46202(16) 0.57164(14) 0.0228(4) Uani 1 1 d .
H12 H 0.9773 0.4727 0.5929 0.027 Uiso 1 1 calc R
C13 C 0.83872(15) 0.50953(16) 0.59779(13) 0.0223(4) Uani 1 1 d .
C14 C 0.93558(15) 0.32744(18) 0.45774(16) 0.0296(5) Uani 1 1 d .
H14A H 0.9131 0.2608 0.4657 0.044 Uiso 1 1 calc R
H14B H 1.0009 0.3303 0.4760 0.044 Uiso 1 1 calc R
H14C H 0.9257 0.3453 0.3976 0.044 Uiso 1 1 calc R
C15 C 0.83781(16) 0.58835(18) 0.66377(15) 0.0295(5) Uani 1 1 d .
H15A H 0.8153 0.6494 0.6369 0.044 Uiso 1 1 calc R
H15B H 0.8998 0.5983 0.6903 0.044 Uiso 1 1 calc R
H15C H 0.7977 0.5688 0.7071 0.044 Uiso 1 1 calc R
C21 C 0.69411(16) 0.42054(18) 0.28928(14) 0.0269(5) Uani 1 1 d .
C22 C 0.64916(17) 0.5004(2) 0.25504(14) 0.0313(5) Uani 1 1 d .
H22 H 0.6374 0.5148 0.1963 0.038 Uiso 1 1 calc R
C23 C 0.62369(15) 0.55689(17) 0.32224(14) 0.0256(5) Uani 1 1 d .
C24 C 0.73480(19) 0.3337(2) 0.24892(16) 0.0377(6) Uani 1 1 d .
H24A H 0.7993 0.3280 0.2696 0.057 Uiso 1 1 calc R
H24B H 0.7295 0.3420 0.1871 0.057 Uiso 1 1 calc R
H24C H 0.7023 0.2743 0.2636 0.057 Uiso 1 1 calc R
C25 C 0.58086(17) 0.65610(19) 0.31895(16) 0.0332(5) Uani 1 1 d .
H25A H 0.5394 0.6617 0.3640 0.050 Uiso 1 1 calc R
H25B H 0.5466 0.6655 0.2636 0.050 Uiso 1 1 calc R
H25C H 0.6285 0.7062 0.3271 0.050 Uiso 1 1 calc R
C31 C 0.27174(15) 0.15560(16) 0.45964(14) 0.0250(5) Uani 1 1 d .
C32 C 0.20698(15) 0.18753(18) 0.51059(15) 0.0283(5) Uani 1 1 d .
H32 H 0.1567 0.1509 0.5272 0.034 Uiso 1 1 calc R
C33 C 0.22892(14) 0.28371(17) 0.53328(14) 0.0231(4) Uani 1 1 d .
C34 C 0.28616(18) 0.05768(17) 0.42059(17) 0.0343(6) Uani 1 1 d .
H34A H 0.2865 0.0649 0.3589 0.051 Uiso 1 1 calc R
H34B H 0.2368 0.0134 0.4333 0.051 Uiso 1 1 calc R
H34C H 0.3447 0.0306 0.4440 0.051 Uiso 1 1 calc R
C35 C 0.17768(15) 0.34932(18) 0.58868(15) 0.0277(5) Uani 1 1 d .
H35A H 0.2148 0.3615 0.6422 0.042 Uiso 1 1 calc R
H35B H 0.1204 0.3177 0.6006 0.042 Uiso 1 1 calc R
H35C H 0.1643 0.4116 0.5594 0.042 Uiso 1 1 calc R
C41 C 0.39873(15) 0.31114(17) 0.25576(14) 0.0248(5) Uani 1 1 d .
C42 C 0.39122(16) 0.40499(17) 0.22559(14) 0.0270(5) Uani 1 1 d .
H42 H 0.3917 0.4252 0.1681 0.032 Uiso 1 1 calc R
C43 C 0.38272(15) 0.46536(16) 0.29619(14) 0.0226(4) Uani 1 1 d .
C44 C 0.4102(2) 0.21802(19) 0.20900(16) 0.0371(6) Uani 1 1 d .
H44A H 0.4693 0.1887 0.2280 0.056 Uiso 1 1 calc R
H44B H 0.4078 0.2314 0.1479 0.056 Uiso 1 1 calc R
H44C H 0.3612 0.1726 0.2203 0.056 Uiso 1 1 calc R
C45 C 0.36560(17) 0.57252(17) 0.29709(15) 0.0294(5) Uani 1 1 d .
H45A H 0.2998 0.5846 0.2934 0.044 Uiso 1 1 calc R
H45B H 0.3916 0.6030 0.2485 0.044 Uiso 1 1 calc R
H45C H 0.3942 0.6006 0.3499 0.044 Uiso 1 1 calc R
N11 N 0.76260(12) 0.47636(13) 0.55411(11) 0.0205(4) Uani 1 1 d .
N12 N 0.79269(12) 0.40627(13) 0.50109(11) 0.0205(4) Uani 1 1 d .
N21 N 0.64959(12) 0.51277(13) 0.39596(11) 0.0210(4) Uani 1 1 d .
N22 N 0.69510(12) 0.42999(13) 0.37483(11) 0.0203(4) Uani 1 1 d .
N31 N 0.30446(12) 0.31179(13) 0.49797(11) 0.0212(4) Uani 1 1 d .
N32 N 0.32923(12) 0.23221(13) 0.45268(11) 0.0205(4) Uani 1 1 d .
N41 N 0.38660(12) 0.41128(13) 0.36670(11) 0.0196(4) Uani 1 1 d .
N42 N 0.39483(12) 0.31615(13) 0.34095(11) 0.0195(4) Uani 1 1 d .
Cl1 Cl 0.57552(4) 0.01657(5) 0.30895(4) 0.03292(14) Uani 1 1 d .
O11 O 0.48465(13) 0.02276(15) 0.33503(14) 0.0450(5) Uani 1 1 d .
O12 O 0.63586(15) -0.02841(19) 0.37288(13) 0.0550(6) Uani 1 1 d .
O13 O 0.57577(17) -0.0338(2) 0.23078(16) 0.0699(8) Uani 1 1 d .
O14 O 0.60811(17) 0.11482(18) 0.29673(19) 0.0685(7) Uani 1 1 d .
Cl2 Cl 0.50044(16) 0.50614(18) 0.01853(7) 0.0372(4) Uani 0.50 1 d P
O21 O 0.4758(3) 0.5713(3) 0.0842(3) 0.0461(10) Uani 0.50 1 d P
O22 O 0.5889(3) 0.5302(4) -0.0066(3) 0.0580(12) Uani 0.50 1 d P
O23 O 0.5042(3) 0.4068(3) 0.0501(3) 0.0581(12) Uani 0.50 1 d P
O24 O 0.4333(4) 0.5103(5) -0.0529(4) 0.0771(19) Uani 0.50 1 d P
O1S O 0.7900(3) 0.1365(3) 0.4241(3) 0.0418(11) Uiso 0.50 1 d P
O2S O 0.7876(3) 0.1524(3) 0.3928(3) 0.0389(10) Uiso 0.50 1 d P

loop_
_atom_site_aniso_label
_atom_site_aniso_U_11
_atom_site_aniso_U_22
_atom_site_aniso_U_33
_atom_site_aniso_U_23
_atom_site_aniso_U_13
_atom_site_aniso_U_12
Cu1 0.02355(15) 0.02247(15) 0.01568(14) -0.00088(9) 0.00393(10) -0.00239(10)
O1 0.0118(10) 0.0329(12) 0.0270(12) -0.0106(10) 0.0041(8) -0.0081(9)
C1 0.0177(10) 0.0227(10) 0.0216(10) -0.0034(8) 0.0028(8) -0.0009(8)
C2 0.0206(10) 0.0190(10) 0.0211(10) -0.0012(8) 0.0021(8) -0.0020(8)
C3 0.0183(10) 0.0170(9) 0.0227(10) -0.0025(8) 0.0036(8) -0.0001(8)
C4 0.0217(11) 0.0221(10) 0.0252(11) -0.0016(8) -0.0030(8) 0.0022(8)
C5 0.0295(12) 0.0217(10) 0.0251(11) 0.0049(9) -0.0003(9) 0.0010(9)
C6 0.0246(11) 0.0194(10) 0.0271(11) 0.0016(8) 0.0032(9) -0.0024(8)
C7 0.0178(10) 0.0176(9) 0.0227(10) -0.0029(8) 0.0013(8) 0.0008(8)
C8 0.0215(10) 0.0181(10) 0.0198(10) -0.0002(8) 0.0020(8) 0.0008(8)
C11 0.0174(10) 0.0243(11) 0.0251(11) 0.0067(9) 0.0018(8) -0.0010(8)
C12 0.0179(10) 0.0245(11) 0.0255(11) 0.0050(8) -0.0005(8) -0.0030(8)
C13 0.0224(11) 0.0235(10) 0.0205(10) 0.0040(8) -0.0014(8) -0.0034(8)
C14 0.0188(11) 0.0325(12) 0.0379(13) -0.0035(10) 0.0050(9) 0.0013(9)
C15 0.0271(12) 0.0345(12) 0.0259(11) -0.0064(10) -0.0032(9) -0.0027(10)
C21 0.0263(11) 0.0369(12) 0.0183(10) -0.0048(9) 0.0058(8) -0.0097(10)
C22 0.0313(12) 0.0458(14) 0.0170(10) 0.0013(10) 0.0038(9) -0.0065(11)
C23 0.0191(10) 0.0347(12) 0.0230(11) 0.0052(9) 0.0019(8) -0.0043(9)
C24 0.0465(16) 0.0424(14) 0.0260(12) -0.0126(11) 0.0131(11) -0.0073(12)
C25 0.0302(13) 0.0391(14) 0.0299(12) 0.0113(10) 0.0000(10) 0.0027(10)
C31 0.0237(11) 0.0245(11) 0.0257(11) 0.0024(9) -0.0036(8) -0.0081(9)
C32 0.0223(11) 0.0342(12) 0.0284(12) 0.0045(10) 0.0016(9) -0.0088(9)
C33 0.0167(10) 0.0304(11) 0.0220(10) 0.0053(9) 0.0004(8) -0.0015(8)
C34 0.0378(14) 0.0260(12) 0.0390(14) -0.0041(10) 0.0030(11) -0.0121(10)
C35 0.0203(11) 0.0365(12) 0.0275(11) 0.0056(10) 0.0083(9) 0.0003(9)
C41 0.0224(11) 0.0322(12) 0.0194(10) -0.0044(9) -0.0011(8) 0.0016(9)
C42 0.0318(12) 0.0321(12) 0.0172(10) 0.0002(9) 0.0029(9) 0.0036(10)
C43 0.0205(10) 0.0275(11) 0.0200(10) 0.0011(8) 0.0023(8) -0.0023(8)
C44 0.0516(16) 0.0347(13) 0.0245(12) -0.0087(10) 0.0004(11) 0.0087(12)
C45 0.0378(13) 0.0257(11) 0.0255(11) 0.0040(9) 0.0069(10) -0.0016(10)
N11 0.0211(9) 0.0225(9) 0.0182(8) -0.0024(7) 0.0026(7) -0.0014(7)
N12 0.0164(8) 0.0233(9) 0.0220(9) -0.0023(7) 0.0026(7) -0.0011(7)
N21 0.0192(9) 0.0252(9) 0.0190(9) 0.0008(7) 0.0033(7) -0.0009(7)
N22 0.0198(9) 0.0235(9) 0.0181(8) -0.0023(7) 0.0048(7) -0.0028(7)
N31 0.0190(9) 0.0225(9) 0.0225(9) 0.0004(7) 0.0037(7) -0.0007(7)
N32 0.0175(8) 0.0203(9) 0.0235(9) -0.0005(7) 0.0008(7) -0.0029(7)
N41 0.0200(9) 0.0199(8) 0.0189(8) -0.0020(7) 0.0025(7) -0.0017(7)
N42 0.0196(9) 0.0188(8) 0.0200(9) -0.0025(7) 0.0009(7) -0.0006(7)
Cl1 0.0299(3) 0.0386(3) 0.0300(3) 0.0020(2) 0.0008(2) 0.0048(2)
O11 0.0337(10) 0.0443(11) 0.0585(13) 0.0035(9) 0.0119(9) 0.0012(8)
O12 0.0419(12) 0.0822(16) 0.0395(11) 0.0200(11) -0.0047(9) 0.0064(11)
O13 0.0553(15) 0.099(2) 0.0527(14) -0.0313(13) -0.0139(11) 0.0273(14)
O14 0.0559(14) 0.0522(14) 0.099(2) 0.0203(13) 0.0184(13) -0.0075(11)
Cl2 0.0274(5) 0.0537(9) 0.0302(12) -0.0016(11) 0.0013(11) 0.0110(5)
O21 0.048(2) 0.054(2) 0.037(2) -0.0058(18) 0.0043(17) 0.0140(19)
O22 0.050(3) 0.070(3) 0.057(3) -0.002(2) 0.020(2) -0.007(2)
O23 0.072(3) 0.044(2) 0.063(3) 0.006(2) 0.035(2) 0.014(2)
O24 0.074(4) 0.094(4) 0.056(3) -0.029(3) -0.035(3) 0.047(3)

loop_
_atom_type_symbol
_atom_type_description
_atom_type_scat_dispersion_real
_atom_type_scat_dispersion_imag
_atom_type_scat_source
C C 0.0033 0.0016 'International Tables Vol C Tables 4.2.6.8 and 6.1.1.4'
H H 0.0000 0.0000 'International Tables Vol C Tables 4.2.6.8 and 6.1.1.4'
N N 0.0061 0.0033 'International Tables Vol C Tables 4.2.6.8 and 6.1.1.4'
O O 0.0106 0.0060 'International Tables Vol C Tables 4.2.6.8 and 6.1.1.4'
Cl Cl 0.1484 0.1585 'International Tables Vol C Tables 4.2.6.8 and 6.1.1.4'
Cu Cu 0.3201 1.2651 'International Tables Vol C Tables 4.2.6.8 and 6.1.1.4'

loop_
_geom_angle_atom_site_label_1
_geom_angle_atom_site_label_2
_geom_angle_atom_site_label_3
_geom_angle
_geom_angle_site_symmetry_1
_geom_angle_site_symmetry_3
N41 Cu1 N21 177.91(7) 3_666 .
N41 Cu1 O1 90.32(5) 3_666 .
N21 Cu1 O1 91.25(5) . .
N41 Cu1 N31 87.34(7) 3_666 3_666
N21 Cu1 N31 92.45(7) . 3_666
O1 Cu1 N31 137.10(5) . 3_666
N41 Cu1 N11 91.21(7) 3_666 .
N21 Cu1 N11 86.72(7) . .
O1 Cu1 N11 131.18(5) . .
N31 Cu1 N11 91.70(7) 3_666 .
Cu1 O1 Cu1 180.000(5) 3_666 .
Cu1 O1 H1A 90.0(6) 3_666 .
Cu1 O1 H1A 90.0(6) . .
N12 C1 N22 110.05(17) . .
N12 C1 C3 114.44(17) . .
N22 C1 C3 111.69(17) . .
N12 C1 H1 106.7 . .
N22 C1 H1 106.7 . .
C3 C1 H1 106.7 . .
N32 C2 N42 109.72(17) . .
N32 C2 C7 113.13(17) . .
N42 C2 C7 112.75(17) . .
N32 C2 H2 106.9 . .
N42 C2 H2 106.9 . .
C7 C2 H2 106.9 . .
C8 C3 C4 119.56(19) . .
C8 C3 C1 118.61(18) . .
C4 C3 C1 121.35(18) . .
C5 C4 C3 120.0(2) . .
C5 C4 H4 120.0 . .
C3 C4 H4 120.0 . .
C4 C5 C6 120.5(2) . .
C4 C5 H5 119.8 . .
C6 C5 H5 119.8 . .
C7 C6 C5 119.4(2) . .
C7 C6 H6 120.3 . .
C5 C6 H6 120.3 . .
C8 C7 C6 120.04(19) . .
C8 C7 C2 119.41(18) . .
C6 C7 C2 120.26(18) . .
C7 C8 C3 120.48(19) . .
C7 C8 H8 119.8 . .
C3 C8 H8 119.8 . .
N12 C11 C12 105.88(19) . .
N12 C11 C14 122.9(2) . .
C12 C11 C14 131.2(2) . .
C11 C12 C13 106.75(19) . .
C11 C12 H12 126.6 . .
C13 C12 H12 126.6 . .
N11 C13 C12 110.69(19) . .
N11 C13 C15 122.8(2) . .
C12 C13 C15 126.5(2) . .
C11 C14 H14A 109.5 . .
C11 C14 H14B 109.5 . .
H14A C14 H14B 109.5 . .
C11 C14 H14C 109.5 . .
H14A C14 H14C 109.5 . .
H14B C14 H14C 109.5 . .
C13 C15 H15A 109.5 . .
C13 C15 H15B 109.5 . .
H15A C15 H15B 109.5 . .
C13 C15 H15C 109.5 . .
H15A C15 H15C 109.5 . .
H15B C15 H15C 109.5 . .
N22 C21 C22 106.4(2) . .
N22 C21 C24 122.0(2) . .
C22 C21 C24 131.6(2) . .
C21 C22 C23 107.2(2) . .
C21 C22 H22 126.4 . .
C23 C22 H22 126.4 . .
N21 C23 C22 109.9(2) . .
N21 C23 C25 121.8(2) . .
C22 C23 C25 128.2(2) . .
C21 C24 H24A 109.5 . .
C21 C24 H24B 109.5 . .
H24A C24 H24B 109.5 . .
C21 C24 H24C 109.5 . .
H24A C24 H24C 109.5 . .
H24B C24 H24C 109.5 . .
C23 C25 H25A 109.5 . .
C23 C25 H25B 109.5 . .
H25A C25 H25B 109.5 . .
C23 C25 H25C 109.5 . .
H25A C25 H25C 109.5 . .
H25B C25 H25C 109.5 . .
N32 C31 C32 105.8(2) . .
N32 C31 C34 123.0(2) . .
C32 C31 C34 131.1(2) . .
C31 C32 C33 107.1(2) . .
C31 C32 H32 126.5 . .
C33 C32 H32 126.5 . .
N31 C33 C32 110.1(2) . .
N31 C33 C35 123.3(2) . .
C32 C33 C35 126.6(2) . .
C31 C34 H34A 109.5 . .
C31 C34 H34B 109.5 . .
H34A C34 H34B 109.5 . .
C31 C34 H34C 109.5 . .
H34A C34 H34C 109.5 . .
H34B C34 H34C 109.5 . .
C33 C35 H35A 109.5 . .
C33 C35 H35B 109.5 . .
H35A C35 H35B 109.5 . .
C33 C35 H35C 109.5 . .
H35A C35 H35C 109.5 . .
H35B C35 H35C 109.5 . .
N42 C41 C42 106.85(19) . .
N42 C41 C44 123.6(2) . .
C42 C41 C44 129.6(2) . .
C41 C42 C43 106.49(19) . .
C41 C42 H42 126.8 . .
C43 C42 H42 126.8 . .
N41 C43 C42 109.8(2) . .
N41 C43 C45 122.2(2) . .
C42 C43 C45 127.9(2) . .
C41 C44 H44A 109.5 . .
C41 C44 H44B 109.5 . .
H44A C44 H44B 109.5 . .
C41 C44 H44C 109.5 . .
H44A C44 H44C 109.5 . .
H44B C44 H44C 109.5 . .
C43 C45 H45A 109.5 . .
C43 C45 H45B 109.5 . .
H45A C45 H45B 109.5 . .
C43 C45 H45C 109.5 . .
H45A C45 H45C 109.5 . .
H45B C45 H45C 109.5 . .
C13 N11 N12 104.48(17) . .
C13 N11 Cu1 131.08(15) . .
N12 N11 Cu1 117.78(12) . .
C11 N12 N11 112.17(17) . .
C11 N12 C1 127.25(18) . .
N11 N12 C1 120.20(16) . .
C23 N21 N22 105.53(17) . .
C23 N21 Cu1 129.97(16) . .
N22 N21 Cu1 124.49(13) . .
C21 N22 N21 111.00(18) . .
C21 N22 C1 126.96(19) . .
N21 N22 C1 121.71(16) . .
C33 N31 N32 104.99(17) . .
C33 N31 Cu1 133.82(15) . 3_666
N32 N31 Cu1 120.40(13) . 3_666
C31 N32 N31 111.94(17) . .
C31 N32 C2 127.75(18) . .
N31 N32 C2 120.29(16) . .
C43 N41 N42 106.00(17) . .
C43 N41 Cu1 130.68(15) . 3_666
N42 N41 Cu1 123.01(13) . 3_666
C41 N42 N41 110.83(17) . .
C41 N42 C2 128.19(18) . .
N41 N42 C2 120.62(16) . .
O13 Cl1 O12 111.14(15) . .
O13 Cl1 O11 110.67(14) . .
O12 Cl1 O11 111.14(13) . .
O13 Cl1 O14 107.99(18) . .
O12 Cl1 O14 107.56(15) . .
O11 Cl1 O14 108.20(14) . .
O22 Cl2 O24 110.7(3) . .
O22 Cl2 O21 110.6(3) . .
O24 Cl2 O21 110.1(3) . .
O22 Cl2 O23 107.6(3) . .
O24 Cl2 O23 108.1(4) . .
O21 Cl2 O23 109.7(3) . .

loop_
_geom_bond_atom_site_label_1
_geom_bond_atom_site_label_2
_geom_bond_distance
_geom_bond_site_symmetry_2
Cu1 N41 1.9854(17) 3_666
Cu1 N21 1.9875(18) .
Cu1 O1 2.0230(3) .
Cu1 N31 2.1218(18) 3_666
Cu1 N11 2.2579(18) .
O1 Cu1 2.0230(3) 3_666
O1 H1A 0.837(15) .
C1 N12 1.445(3) .
C1 N22 1.455(3) .
C1 C3 1.522(3) .
C1 H1 1.0000 .
C2 N32 1.452(3) .
C2 N42 1.458(3) .
C2 C7 1.522(3) .
C2 H2 1.0000 .
C3 C8 1.390(3) .
C3 C4 1.390(3) .
C4 C5 1.386(3) .
C4 H4 0.9500 .
C5 C6 1.393(3) .
C5 H5 0.9500 .
C6 C7 1.390(3) .
C6 H6 0.9500 .
C7 C8 1.385(3) .
C8 H8 0.9500 .
C11 N12 1.364(3) .
C11 C12 1.368(3) .
C11 C14 1.494(3) .
C12 C13 1.401(3) .
C12 H12 0.9500 .
C13 N11 1.343(3) .
C13 C15 1.500(3) .
C14 H14A 0.9800 .
C14 H14B 0.9800 .
C14 H14C 0.9800 .
C15 H15A 0.9800 .
C15 H15B 0.9800 .
C15 H15C 0.9800 .
C21 N22 1.357(3) .
C21 C22 1.363(4) .
C21 C24 1.496(3) .
C22 C23 1.391(3) .
C22 H22 0.9500 .
C23 N21 1.337(3) .
C23 C25 1.494(3) .
C24 H24A 0.9800 .
C24 H24B 0.9800 .
C24 H24C 0.9800 .
C25 H25A 0.9800 .
C25 H25B 0.9800 .
C25 H25C 0.9800 .
C31 N32 1.356(3) .
C31 C32 1.372(3) .
C31 C34 1.496(3) .
C32 C33 1.392(3) .
C32 H32 0.9500 .
C33 N31 1.343(3) .
C33 C35 1.501(3) .
C34 H34A 0.9800 .
C34 H34B 0.9800 .
C34 H34C 0.9800 .
C35 H35A 0.9800 .
C35 H35B 0.9800 .
C35 H35C 0.9800 .
C41 N42 1.354(3) .
C41 C42 1.369(3) .
C41 C44 1.488(3) .
C42 C43 1.402(3) .
C42 H42 0.9500 .
C43 N41 1.334(3) .
C43 C45 1.486(3) .
C44 H44A 0.9800 .
C44 H44B 0.9800 .
C44 H44C 0.9800 .
C45 H45A 0.9800 .
C45 H45B 0.9800 .
C45 H45C 0.9800 .
N11 N12 1.371(2) .
N21 N22 1.371(3) .
N31 N32 1.369(2) .
N31 Cu1 2.1218(18) 3_666
N41 N42 1.370(2) .
N41 Cu1 1.9855(17) 3_666
Cl1 O13 1.414(2) .
Cl1 O12 1.425(2) .
Cl1 O11 1.437(2) .
Cl1 O14 1.444(2) .
Cl2 Cl2 0.608(2) 3_665
Cl2 O22 1.433(5) .
Cl2 O24 1.435(4) .
Cl2 O21 1.437(4) .
Cl2 O23 1.445(5) .
O1S O2S 0.540(5) .

loop_
_geom_torsion_atom_site_label_1
_geom_torsion_atom_site_label_2
_geom_torsion_atom_site_label_3
_geom_torsion_atom_site_label_4
_geom_torsion
_geom_torsion_site_symmetry_1
_geom_torsion_site_symmetry_4
N12 C1 C3 C8 147.13(19) . .
N22 C1 C3 C8 21.3(3) . .
N12 C1 C3 C4 -40.9(3) . .
N22 C1 C3 C4 -166.75(18) . .
C8 C3 C4 C5 -1.4(3) . .
C1 C3 C4 C5 -173.4(2) . .
C3 C4 C5 C6 0.5(3) . .
C4 C5 C6 C7 -0.5(3) . .
C5 C6 C7 C8 1.5(3) . .
C5 C6 C7 C2 175.38(19) . .
N32 C2 C7 C8 -144.72(19) . .
N42 C2 C7 C8 -19.5(3) . .
N32 C2 C7 C6 41.4(3) . .
N42 C2 C7 C6 166.60(19) . .
C6 C7 C8 C3 -2.5(3) . .
C2 C7 C8 C3 -176.39(18) . .
C4 C3 C8 C7 2.4(3) . .
C1 C3 C8 C7 174.57(18) . .
N12 C11 C12 C13 -0.9(2) . .
C14 C11 C12 C13 179.4(2) . .
C11 C12 C13 N11 0.0(2) . .
C11 C12 C13 C15 -178.8(2) . .
N22 C21 C22 C23 -0.1(3) . .
C24 C21 C22 C23 178.2(2) . .
C21 C22 C23 N21 -1.6(3) . .
C21 C22 C23 C25 173.6(2) . .
N32 C31 C32 C33 -0.5(2) . .
C34 C31 C32 C33 176.2(2) . .
C31 C32 C33 N31 0.1(3) . .
C31 C32 C33 C35 -180.0(2) . .
N42 C41 C42 C43 0.0(3) . .
C44 C41 C42 C43 -179.3(2) . .
C41 C42 C43 N41 1.1(3) . .
C41 C42 C43 C45 -175.0(2) . .
C12 C13 N11 N12 0.9(2) . .
C15 C13 N11 N12 179.8(2) . .
C12 C13 N11 Cu1 -148.81(15) . .
C15 C13 N11 Cu1 30.0(3) . .
N41 Cu1 N11 C13 -55.56(19) 3_666 .
N21 Cu1 N11 C13 124.17(19) . .
O1 Cu1 N11 C13 -147.04(16) . .
N31 Cu1 N11 C13 31.81(19) 3_666 .
N41 Cu1 N11 N12 157.91(15) 3_666 .
N21 Cu1 N11 N12 -22.36(15) . .
O1 Cu1 N11 N12 66.44(16) . .
N31 Cu1 N11 N12 -114.72(15) 3_666 .
C12 C11 N12 N11 1.6(2) . .
C14 C11 N12 N11 -178.7(2) . .
C12 C11 N12 C1 174.45(19) . .
C14 C11 N12 C1 -5.9(3) . .
C13 N11 N12 C11 -1.6(2) . .
Cu1 N11 N12 C11 153.01(14) . .
C13 N11 N12 C1 -175.01(18) . .
Cu1 N11 N12 C1 -20.4(2) . .
N22 C1 N12 C11 -105.8(2) . .
C3 C1 N12 C11 127.5(2) . .
N22 C1 N12 N11 66.6(2) . .
C3 C1 N12 N11 -60.1(2) . .
C22 C23 N21 N22 2.5(2) . .
C25 C23 N21 N22 -173.0(2) . .
C22 C23 N21 Cu1 -176.96(16) . .
C25 C23 N21 Cu1 7.5(3) . .
O1 Cu1 N21 C23 79.02(19) . .
N31 Cu1 N21 C23 -58.23(19) 3_666 .
N11 Cu1 N21 C23 -149.8(2) . .
O1 Cu1 N21 N22 -100.38(15) . .
N31 Cu1 N21 N22 122.37(16) 3_666 .
N11 Cu1 N21 N22 30.81(16) . .
C22 C21 N22 N21 1.7(2) . .
C24 C21 N22 N21 -176.8(2) . .
C22 C21 N22 C1 175.1(2) . .
C24 C21 N22 C1 -3.4(3) . .
C23 N21 N22 C21 -2.6(2) . .
Cu1 N21 N22 C21 176.90(14) . .
C23 N21 N22 C1 -176.44(18) . .
Cu1 N21 N22 C1 3.1(3) . .
N12 C1 N22 C21 128.3(2) . .
C3 C1 N22 C21 -103.4(2) . .
N12 C1 N22 N21 -58.9(2) . .
C3 C1 N22 N21 69.4(2) . .
C32 C33 N31 N32 0.3(2) . .
C35 C33 N31 N32 -179.62(19) . .
C32 C33 N31 Cu1 169.68(16) . 3_666
C35 C33 N31 Cu1 -10.2(3) . 3_666
C32 C31 N32 N31 0.7(2) . .
C34 C31 N32 N31 -176.4(2) . .
C32 C31 N32 C2 -177.7(2) . .
C34 C31 N32 C2 5.3(3) . .
C33 N31 N32 C31 -0.6(2) . .
Cu1 N31 N32 C31 -171.75(14) 3_666 .
C33 N31 N32 C2 177.91(17) . .
Cu1 N31 N32 C2 6.7(2) 3_666 .
N42 C2 N32 C31 120.1(2) . .
C7 C2 N32 C31 -113.1(2) . .
N42 C2 N32 N31 -58.2(2) . .
C7 C2 N32 N31 68.7(2) . .
C42 C43 N41 N42 -1.8(2) . .
C45 C43 N41 N42 174.6(2) . .
C42 C43 N41 Cu1 -175.31(15) . 3_666
C45 C43 N41 Cu1 1.1(3) . 3_666
C42 C41 N42 N41 -1.1(2) . .
C44 C41 N42 N41 178.3(2) . .
C42 C41 N42 C2 -174.2(2) . .
C44 C41 N42 C2 5.1(4) . .
C43 N41 N42 C41 1.8(2) . .
Cu1 N41 N42 C41 175.94(14) 3_666 .
C43 N41 N42 C2 175.50(18) . .
Cu1 N41 N42 C2 -10.3(2) 3_666 .
N32 C2 N42 C41 -125.5(2) . .
C7 C2 N42 C41 107.4(2) . .
N32 C2 N42 N41 61.9(2) . .
C7 C2 N42 N41 -65.2(2) . .
